data_4078139
loop_
_publ_author_name
'Song, Li-Cheng'
'Gao, Wei'
'Luo, Xiang'
'Wang, Zhi-Xuan'
'Sun, Xiao-Jing'
'Song, Hai-Bin'

_publ_section_title
;
 Synthesis, Characterization, and Electrochemical Properties of
 Benzyloxy-Functionalized Diiron 1,3-Propanedithiolate Complexes Relevant
 to the Active Site of [FeFe]-Hydrogenases
;
_journal_issue 8
_journal_name_full Organometallics
_journal_page_first 3324
_journal_paper_doi 10.1021/om300136b
_journal_volume 31
_journal_year 2012
_chemical_formula_moiety 'C40 H36 Fe2 O5 P2 S2'
_chemical_formula_sum 'C40 H36 Fe2 O5 P2 S2'
_chemical_formula_weight 834.45
_chemical_name_systematic
; 
 ? 
;
_space_group_IT_number 14
_symmetry_cell_setting monoclinic
_symmetry_space_group_name_Hall '-P 2ybc'
_symmetry_space_group_name_H-M 'P 1 21/c 1'
_atom_sites_solution_hydrogens geom
_atom_sites_solution_primary direct
_atom_sites_solution_secondary difmap
_audit_creation_method SHELXL-97
_cell_angle_alpha 90.00
_cell_angle_beta 97.067(14)
_cell_angle_gamma 90.00
_cell_formula_units_Z 4
_cell_length_a 11.158(12)
_cell_length_b 22.76(2)
_cell_length_c 14.644(15)
_cell_measurement_reflns_used 10099
_cell_measurement_temperature 113(2)
_cell_measurement_theta_max 27.9
_cell_measurement_theta_min 1.8
_cell_volume 3691(6)
_computing_cell_refinement CrystalClear
_computing_data_collection CrystalClear
_computing_data_reduction CrystalClear
_computing_publication_material 'CrystalStructure 3.7.0'
_computing_structure_refinement 'SHELXL-97 (Sheldrick, 1997)'
_computing_structure_solution 'SHELXS-97 (Sheldrick, 1990)'
_diffrn_ambient_temperature 113(2)
_diffrn_detector_area_resol_mean 7.31
_diffrn_measured_fraction_theta_full 0.987
_diffrn_measured_fraction_theta_max 0.987
_diffrn_measurement_device_type 'Rigaku Saturn'
_diffrn_measurement_method \w
_diffrn_radiation_monochromator confocal
_diffrn_radiation_source 'Rotating anode'
_diffrn_radiation_type MoK\a
_diffrn_radiation_wavelength 0.71070
_diffrn_reflns_av_R_equivalents 0.1274
_diffrn_reflns_av_sigmaI/netI 0.1585
_diffrn_reflns_limit_h_max 11
_diffrn_reflns_limit_h_min -14
_diffrn_reflns_limit_k_max 25
_diffrn_reflns_limit_k_min -29
_diffrn_reflns_limit_l_max 19
_diffrn_reflns_limit_l_min -18
_diffrn_reflns_number 26678
_diffrn_reflns_theta_full 27.94
_diffrn_reflns_theta_max 27.94
_diffrn_reflns_theta_min 1.79
_exptl_absorpt_coefficient_mu 1.031
_exptl_absorpt_correction_T_max 0.8692
_exptl_absorpt_correction_T_min 0.7754
_exptl_absorpt_correction_type multi-scan
_exptl_absorpt_process_details 'Jacobson, R. (1998) Private communication'
_exptl_crystal_colour red
_exptl_crystal_density_diffrn 1.502
_exptl_crystal_density_method 'not measured'
_exptl_crystal_description prism
_exptl_crystal_F_000 1720
_exptl_crystal_size_max 0.26
_exptl_crystal_size_mid 0.24
_exptl_crystal_size_min 0.14
_refine_diff_density_max 1.418
_refine_diff_density_min -1.387
_refine_diff_density_rms 0.188
_refine_ls_extinction_coef 0.0069(8)
_refine_ls_extinction_expression Fc^*^=kFc[1+0.001xFc^2^\l^3^/sin(2\q)]^-1/4^
_refine_ls_extinction_method SHELXL
_refine_ls_goodness_of_fit_ref 1.046
_refine_ls_hydrogen_treatment constr
_refine_ls_matrix_type full
_refine_ls_number_parameters 462
_refine_ls_number_reflns 8753
_refine_ls_number_restraints 0
_refine_ls_restrained_S_all 1.046
_refine_ls_R_factor_all 0.1049
_refine_ls_R_factor_gt 0.0797
_refine_ls_shift/su_max 0.001
_refine_ls_shift/su_mean 0.000
_refine_ls_structure_factor_coef Fsqd
_refine_ls_weighting_details 'calc w=1/[\s^2^(Fo^2^)+(0.1027P)^2^+0.0000P] where P=(Fo^2^+2Fc^2^)/3'
_refine_ls_weighting_scheme calc
_refine_ls_wR_factor_gt 0.2242
_refine_ls_wR_factor_ref 0.2358
_reflns_number_gt 5195
_reflns_number_total 8753
_reflns_threshold_expression >2sigma(I)
_cod_data_source_file om300136b_si_003.cif
_cod_data_source_block 6
_cod_original_cell_volume 3691(7)
_cod_original_sg_symbol_H-M 'P  21/c '
_cod_database_code 4078139

loop_
_symmetry_equiv_pos_as_xyz
'x, y, z'
'-x, y+1/2, -z+1/2'
'-x, -y, -z'
'x, -y-1/2, z-1/2'

loop_
_atom_site_label
_atom_site_type_symbol
_atom_site_fract_x
_atom_site_fract_y
_atom_site_fract_z
_atom_site_U_iso_or_equiv
_atom_site_adp_type
_atom_site_occupancy
_atom_site_symmetry_multiplicity
_atom_site_calc_flag
_atom_site_refinement_flags
Fe1 Fe 0.31175(7) 0.59323(3) 0.62662(5) 0.0182(2) Uani 1 1 d .
Fe2 Fe 0.28867(7) 0.51638(3) 0.74950(5) 0.0159(2) Uani 1 1 d .
O1 O 0.3291(4) 0.6195(2) 0.4310(3) 0.0415(11) Uani 1 1 d .
O2 O 0.5243(4) 0.65415(17) 0.7187(3) 0.0398(12) Uani 1 1 d .
O3 O 0.1455(4) 0.68598(16) 0.6678(3) 0.0346(10) Uani 1 1 d .
O4 O 0.4880(4) 0.54909(15) 0.8869(3) 0.0296(10) Uani 1 1 d .
O5 O 0.2396(4) 0.39728(15) 0.4633(3) 0.0312(10) Uani 1 1 d .
P1 P 0.27769(12) 0.42853(5) 0.80968(9) 0.0173(3) Uani 1 1 d .
P2 P 0.16738(13) 0.54415(5) 0.84900(9) 0.0193(3) Uani 1 1 d .
S1 S 0.42151(12) 0.50922(5) 0.64532(9) 0.0189(3) Uani 1 1 d .
S2 S 0.15103(12) 0.53256(5) 0.62497(9) 0.0184(3) Uani 1 1 d .
C1 C 0.3213(5) 0.6091(2) 0.5069(4) 0.0271(13) Uani 1 1 d .
C2 C 0.4417(5) 0.6305(2) 0.6824(4) 0.0264(12) Uani 1 1 d .
C3 C 0.2106(5) 0.6498(2) 0.6519(4) 0.0247(12) Uani 1 1 d .
C4 C 0.4093(5) 0.5356(2) 0.8320(4) 0.0205(11) Uani 1 1 d .
C5 C 0.3796(5) 0.4596(2) 0.5489(4) 0.0227(12) Uani 1 1 d .
H5A H 0.3874 0.4811 0.4911 0.027 Uiso 1 1 calc R
H5B H 0.4379 0.4267 0.5532 0.027 Uiso 1 1 calc R
C6 C 0.2542(5) 0.4345(2) 0.5429(3) 0.0208(12) Uani 1 1 d .
H6 H 0.2458 0.4108 0.5992 0.025 Uiso 1 1 calc R
C7 C 0.1552(5) 0.4803(2) 0.5296(3) 0.0222(12) Uani 1 1 d .
H7A H 0.0765 0.4597 0.5194 0.027 Uiso 1 1 calc R
H7B H 0.1644 0.5028 0.4731 0.027 Uiso 1 1 calc R
C8 C 0.1645(6) 0.3471(2) 0.4721(4) 0.0332(15) Uani 1 1 d .
H8A H 0.1162 0.3389 0.4122 0.040 Uiso 1 1 calc R
H8B H 0.1079 0.3557 0.5174 0.040 Uiso 1 1 calc R
C9 C 0.2388(5) 0.2937(2) 0.5029(4) 0.0267(13) Uani 1 1 d .
C10 C 0.3450(6) 0.2826(3) 0.4679(4) 0.0326(14) Uani 1 1 d .
H10 H 0.3727 0.3092 0.4252 0.039 Uiso 1 1 calc R
C11 C 0.4117(6) 0.2333(3) 0.4940(5) 0.0447(19) Uani 1 1 d .
H11 H 0.4843 0.2258 0.4683 0.054 Uiso 1 1 calc R
C12 C 0.3745(8) 0.1952(3) 0.5564(5) 0.056(3) Uani 1 1 d .
H12 H 0.4221 0.1617 0.5750 0.068 Uiso 1 1 calc R
C13 C 0.2692(9) 0.2050(3) 0.5924(5) 0.054(2) Uani 1 1 d .
H13 H 0.2432 0.1779 0.6352 0.065 Uiso 1 1 calc R
C14 C 0.1996(7) 0.2545(3) 0.5665(4) 0.0392(16) Uani 1 1 d .
H14 H 0.1265 0.2616 0.5918 0.047 Uiso 1 1 calc R
C15 C 0.1575(5) 0.3756(2) 0.7726(4) 0.0197(11) Uani 1 1 d .
C16 C 0.0591(5) 0.3910(2) 0.7090(4) 0.0225(12) Uani 1 1 d .
H16 H 0.0565 0.4287 0.6811 0.027 Uiso 1 1 calc R
C17 C -0.0353(5) 0.3518(2) 0.6859(4) 0.0290(13) Uani 1 1 d .
H17 H -0.1012 0.3626 0.6417 0.035 Uiso 1 1 calc R
C18 C -0.0330(5) 0.2974(2) 0.7271(4) 0.0281(13) Uani 1 1 d .
H18 H -0.0976 0.2706 0.7116 0.034 Uiso 1 1 calc R
C19 C 0.0634(6) 0.2817(2) 0.7912(4) 0.0303(14) Uani 1 1 d .
H19 H 0.0649 0.2442 0.8195 0.036 Uiso 1 1 calc R
C20 C 0.1576(5) 0.3206(2) 0.8142(4) 0.0241(12) Uani 1 1 d .
H20 H 0.2229 0.3097 0.8587 0.029 Uiso 1 1 calc R
C21 C 0.4121(5) 0.38320(19) 0.8102(3) 0.0191(11) Uani 1 1 d .
C22 C 0.5149(5) 0.3951(2) 0.8725(4) 0.0239(12) Uani 1 1 d .
H22 H 0.5132 0.4255 0.9168 0.029 Uiso 1 1 calc R
C23 C 0.6188(5) 0.3624(2) 0.8694(4) 0.0269(13) Uani 1 1 d .
H23 H 0.6880 0.3704 0.9121 0.032 Uiso 1 1 calc R
C24 C 0.6234(5) 0.3187(3) 0.8054(4) 0.0312(14) Uani 1 1 d .
H24 H 0.6955 0.2967 0.8039 0.037 Uiso 1 1 calc R
C25 C 0.5219(6) 0.3066(2) 0.7425(4) 0.0315(14) Uani 1 1 d .
H25 H 0.5245 0.2764 0.6979 0.038 Uiso 1 1 calc R
C26 C 0.4179(5) 0.3389(2) 0.7456(4) 0.0266(13) Uani 1 1 d .
H26 H 0.3489 0.3306 0.7028 0.032 Uiso 1 1 calc R
C27 C 0.2588(5) 0.4384(2) 0.9334(3) 0.0235(12) Uani 1 1 d .
H27A H 0.2046 0.4073 0.9518 0.028 Uiso 1 1 calc R
H27B H 0.3383 0.4336 0.9709 0.028 Uiso 1 1 calc R
C28 C 0.2072(7) 0.4979(2) 0.9538(4) 0.0352(16) Uani 1 1 d .
H28A H 0.2670 0.5193 0.9972 0.042 Uiso 1 1 calc R
H28B H 0.1339 0.4920 0.9845 0.042 Uiso 1 1 calc R
C29 C 0.1753(5) 0.6183(2) 0.9002(3) 0.0194(11) Uani 1 1 d .
C30 C 0.0934(6) 0.6355(2) 0.9602(4) 0.0275(13) Uani 1 1 d .
H30 H 0.0326 0.6088 0.9741 0.033 Uiso 1 1 calc R
C31 C 0.1001(6) 0.6907(2) 0.9996(4) 0.0301(13) Uani 1 1 d .
H31 H 0.0447 0.7017 1.0409 0.036 Uiso 1 1 calc R
C32 C 0.1868(6) 0.7299(2) 0.9791(4) 0.0307(14) Uani 1 1 d .
H32 H 0.1901 0.7682 1.0052 0.037 Uiso 1 1 calc R
C33 C 0.2690(5) 0.7136(2) 0.9208(4) 0.0273(13) Uani 1 1 d .
H33 H 0.3297 0.7404 0.9074 0.033 Uiso 1 1 calc R
C34 C 0.2631(5) 0.6580(2) 0.8815(4) 0.0231(12) Uani 1 1 d .
H34 H 0.3200 0.6470 0.8414 0.028 Uiso 1 1 calc R
C35 C 0.0059(5) 0.5359(2) 0.8190(4) 0.0285(13) Uani 1 1 d .
C36 C -0.0495(7) 0.4827(3) 0.8358(5) 0.0450(18) Uani 1 1 d .
H36 H -0.0032 0.4521 0.8671 0.054 Uiso 1 1 calc R
C37 C -0.1694(7) 0.4740(4) 0.8077(6) 0.066(3) Uani 1 1 d .
H37 H -0.2063 0.4375 0.8188 0.080 Uiso 1 1 calc R
C38 C -0.2368(7) 0.5190(5) 0.7628(6) 0.075(3) Uani 1 1 d .
H38 H -0.3203 0.5130 0.7432 0.090 Uiso 1 1 calc R
C39 C -0.1851(7) 0.5723(5) 0.7463(5) 0.066(3) Uani 1 1 d .
H39 H -0.2327 0.6029 0.7162 0.079 Uiso 1 1 calc R
C40 C -0.0619(6) 0.5809(3) 0.7741(4) 0.0407(16) Uani 1 1 d .
H40 H -0.0249 0.6173 0.7625 0.049 Uiso 1 1 calc R

loop_
_atom_site_aniso_label
_atom_site_aniso_U_11
_atom_site_aniso_U_22
_atom_site_aniso_U_33
_atom_site_aniso_U_23
_atom_site_aniso_U_13
_atom_site_aniso_U_12
Fe1 0.0202(5) 0.0147(3) 0.0195(4) 0.0016(3) 0.0014(3) 0.0004(3)
Fe2 0.0164(4) 0.0143(3) 0.0160(4) 0.0003(2) -0.0021(3) -0.0002(2)
O1 0.041(3) 0.060(3) 0.025(3) 0.017(2) 0.0075(19) 0.013(2)
O2 0.037(3) 0.038(2) 0.043(3) -0.0033(18) -0.001(2) -0.017(2)
O3 0.044(3) 0.0233(19) 0.038(3) 0.0023(17) 0.0106(19) 0.0105(18)
O4 0.030(2) 0.0272(19) 0.028(2) -0.0037(15) -0.0093(18) -0.0058(16)
O5 0.048(3) 0.0224(18) 0.022(2) -0.0088(14) -0.0015(18) -0.0007(17)
P1 0.0176(7) 0.0152(6) 0.0177(7) 0.0011(4) -0.0036(5) -0.0007(5)
P2 0.0219(8) 0.0183(6) 0.0170(7) 0.0006(5) 0.0002(5) 0.0002(5)
S1 0.0168(7) 0.0193(6) 0.0202(7) -0.0011(4) 0.0000(5) 0.0016(4)
S2 0.0175(7) 0.0172(5) 0.0195(7) 0.0005(4) -0.0020(5) 0.0012(4)
C1 0.027(3) 0.024(2) 0.030(3) 0.004(2) 0.001(2) 0.010(2)
C2 0.029(3) 0.025(3) 0.026(3) 0.004(2) 0.006(2) -0.001(2)
C3 0.035(3) 0.019(2) 0.020(3) 0.0032(19) 0.004(2) -0.003(2)
C4 0.026(3) 0.017(2) 0.020(3) 0.0006(18) 0.005(2) 0.0027(19)
C5 0.026(3) 0.022(2) 0.019(3) -0.0046(19) 0.000(2) 0.003(2)
C6 0.028(3) 0.017(2) 0.016(3) -0.0033(18) -0.004(2) 0.0047(19)
C7 0.028(3) 0.022(2) 0.015(3) -0.0017(18) -0.006(2) -0.001(2)
C8 0.031(4) 0.024(3) 0.042(4) -0.012(2) -0.005(3) -0.001(2)
C9 0.028(3) 0.023(2) 0.028(3) -0.008(2) -0.002(2) -0.006(2)
C10 0.027(4) 0.036(3) 0.033(4) -0.005(2) -0.001(3) 0.000(2)
C11 0.028(4) 0.044(4) 0.057(5) -0.020(3) -0.014(3) 0.011(3)
C12 0.078(6) 0.030(3) 0.049(5) -0.010(3) -0.042(5) 0.015(3)
C13 0.086(7) 0.035(4) 0.038(5) 0.007(3) -0.010(4) -0.017(4)
C14 0.045(4) 0.039(3) 0.034(4) -0.007(3) 0.006(3) -0.011(3)
C15 0.018(3) 0.019(2) 0.021(3) 0.0026(19) -0.001(2) -0.0010(18)
C16 0.021(3) 0.024(2) 0.022(3) 0.001(2) -0.001(2) -0.001(2)
C17 0.023(3) 0.033(3) 0.030(3) 0.003(2) -0.003(2) -0.006(2)
C18 0.024(3) 0.030(3) 0.029(3) -0.002(2) -0.002(2) -0.011(2)
C19 0.037(4) 0.021(2) 0.032(3) 0.004(2) -0.001(3) -0.009(2)
C20 0.022(3) 0.023(2) 0.026(3) 0.004(2) -0.002(2) -0.006(2)
C21 0.020(3) 0.015(2) 0.021(3) 0.0036(18) 0.000(2) -0.0030(18)
C22 0.019(3) 0.020(2) 0.031(3) 0.001(2) -0.004(2) -0.0001(19)
C23 0.017(3) 0.026(3) 0.036(3) 0.004(2) -0.004(2) 0.001(2)
C24 0.022(3) 0.038(3) 0.035(4) 0.002(2) 0.005(2) 0.007(2)
C25 0.032(4) 0.031(3) 0.031(3) -0.007(2) -0.001(3) 0.006(2)
C26 0.027(3) 0.026(3) 0.026(3) -0.001(2) -0.004(2) 0.004(2)
C27 0.030(3) 0.025(2) 0.015(3) 0.0032(19) -0.002(2) 0.003(2)
C28 0.057(5) 0.029(3) 0.019(3) 0.004(2) 0.002(3) 0.011(3)
C29 0.019(3) 0.021(2) 0.017(3) 0.0006(19) -0.003(2) 0.0034(18)
C30 0.031(4) 0.028(3) 0.023(3) -0.003(2) 0.003(2) 0.002(2)
C31 0.028(3) 0.037(3) 0.026(3) -0.009(2) 0.004(2) 0.009(2)
C32 0.036(4) 0.023(3) 0.031(3) -0.003(2) -0.004(3) 0.007(2)
C33 0.031(3) 0.023(2) 0.026(3) -0.001(2) -0.002(2) 0.001(2)
C34 0.025(3) 0.025(2) 0.020(3) 0.002(2) 0.002(2) 0.002(2)
C35 0.025(3) 0.038(3) 0.024(3) -0.012(2) 0.012(2) -0.007(2)
C36 0.035(4) 0.050(4) 0.055(5) -0.014(3) 0.024(3) -0.018(3)
C37 0.031(5) 0.101(7) 0.071(6) -0.040(5) 0.027(4) -0.033(5)
C38 0.021(4) 0.161(10) 0.044(5) -0.053(6) 0.008(3) -0.033(5)
C39 0.026(4) 0.145(9) 0.026(4) -0.009(4) 0.003(3) 0.012(5)
C40 0.025(4) 0.074(5) 0.022(3) 0.002(3) 0.001(3) -0.002(3)

loop_
_atom_type_symbol
_atom_type_description
_atom_type_scat_dispersion_real
_atom_type_scat_dispersion_imag
_atom_type_scat_source
C C 0.0033 0.0016 'International Tables Vol C Tables 4.2.6.8 and 6.1.1.4'
H H 0.0000 0.0000 'International Tables Vol C Tables 4.2.6.8 and 6.1.1.4'
O O 0.0106 0.0060 'International Tables Vol C Tables 4.2.6.8 and 6.1.1.4'
Fe Fe 0.3463 0.8444 'International Tables Vol C Tables 4.2.6.8 and 6.1.1.4'
P P 0.1023 0.0942 'International Tables Vol C Tables 4.2.6.8 and 6.1.1.4'
S S 0.1246 0.1234 'International Tables Vol C Tables 4.2.6.8 and 6.1.1.4'

loop_
_geom_angle_atom_site_label_1
_geom_angle_atom_site_label_2
_geom_angle_atom_site_label_3
_geom_angle
C3 Fe1 C2 93.5(3)
C3 Fe1 C1 99.9(2)
C2 Fe1 C1 102.0(3)
C3 Fe1 S2 85.5(2)
C2 Fe1 S2 153.11(19)
C1 Fe1 S2 104.67(19)
C3 Fe1 S1 158.52(18)
C2 Fe1 S1 87.08(19)
C1 Fe1 S1 100.98(17)
S2 Fe1 S1 84.40(9)
C3 Fe1 Fe2 103.17(19)
C2 Fe1 Fe2 98.60(18)
C1 Fe1 Fe2 147.90(17)
S2 Fe1 Fe2 55.86(5)
S1 Fe1 Fe2 55.64(6)
C4 Fe2 P1 91.52(16)
C4 Fe2 P2 87.4(2)
P1 Fe2 P2 85.79(7)
C4 Fe2 S1 88.3(2)
P1 Fe2 S1 106.20(6)
P2 Fe2 S1 167.38(5)
C4 Fe2 S2 154.55(16)
P1 Fe2 S2 113.93(6)
P2 Fe2 S2 94.31(10)
S1 Fe2 S2 84.51(10)
C4 Fe2 Fe1 100.39(18)
P1 Fe2 Fe1 157.75(5)
P2 Fe2 Fe1 113.25(7)
S1 Fe2 Fe1 55.98(6)
S2 Fe2 Fe1 55.71(6)
C8 O5 C6 114.0(5)
C21 P1 C15 101.6(2)
C21 P1 C27 104.9(2)
C15 P1 C27 101.6(3)
C21 P1 Fe2 115.56(18)
C15 P1 Fe2 123.67(16)
C27 P1 Fe2 107.40(16)
C35 P2 C29 100.9(2)
C35 P2 C28 105.6(3)
C29 P2 C28 100.8(2)
C35 P2 Fe2 119.0(2)
C29 P2 Fe2 122.0(2)
C28 P2 Fe2 106.2(2)
C5 S1 Fe2 116.1(2)
C5 S1 Fe1 110.18(18)
Fe2 S1 Fe1 68.38(6)
C7 S2 Fe1 108.0(2)
C7 S2 Fe2 115.33(17)
Fe1 S2 Fe2 68.43(6)
O1 C1 Fe1 179.0(6)
O2 C2 Fe1 179.5(6)
O3 C3 Fe1 179.7(6)
O4 C4 Fe2 178.8(5)
C6 C5 S1 115.4(4)
C6 C5 H5A 108.4
S1 C5 H5A 108.4
C6 C5 H5B 108.4
S1 C5 H5B 108.4
H5A C5 H5B 107.5
O5 C6 C5 106.5(5)
O5 C6 C7 107.1(4)
C5 C6 C7 113.9(4)
O5 C6 H6 109.7
C5 C6 H6 109.7
C7 C6 H6 109.7
C6 C7 S2 115.7(3)
C6 C7 H7A 108.4
S2 C7 H7A 108.4
C6 C7 H7B 108.4
S2 C7 H7B 108.4
H7A C7 H7B 107.4
O5 C8 C9 111.3(5)
O5 C8 H8A 109.4
C9 C8 H8A 109.4
O5 C8 H8B 109.4
C9 C8 H8B 109.4
H8A C8 H8B 108.0
C10 C9 C14 119.2(6)
C10 C9 C8 120.3(6)
C14 C9 C8 120.5(6)
C9 C10 C11 120.6(7)
C9 C10 H10 119.7
C11 C10 H10 119.7
C12 C11 C10 120.5(8)
C12 C11 H11 119.8
C10 C11 H11 119.8
C11 C12 C13 120.3(6)
C11 C12 H12 119.9
C13 C12 H12 119.9
C12 C13 C14 120.3(7)
C12 C13 H13 119.9
C14 C13 H13 119.9
C13 C14 C9 119.1(7)
C13 C14 H14 120.4
C9 C14 H14 120.4
C20 C15 C16 118.4(5)
C20 C15 P1 120.0(4)
C16 C15 P1 121.3(4)
C17 C16 C15 120.9(5)
C17 C16 H16 119.6
C15 C16 H16 119.6
C18 C17 C16 119.9(5)
C18 C17 H17 120.1
C16 C17 H17 120.1
C17 C18 C19 120.0(5)
C17 C18 H18 120.0
C19 C18 H18 120.0
C20 C19 C18 120.2(5)
C20 C19 H19 119.9
C18 C19 H19 119.9
C19 C20 C15 120.6(5)
C19 C20 H20 119.7
C15 C20 H20 119.7
C26 C21 C22 118.7(5)
C26 C21 P1 121.1(4)
C22 C21 P1 120.1(4)
C23 C22 C21 119.8(5)
C23 C22 H22 120.1
C21 C22 H22 120.1
C24 C23 C22 121.0(5)
C24 C23 H23 119.5
C22 C23 H23 119.5
C23 C24 C25 119.8(6)
C23 C24 H24 120.1
C25 C24 H24 120.1
C26 C25 C24 119.4(5)
C26 C25 H25 120.3
C24 C25 H25 120.3
C25 C26 C21 121.3(5)
C25 C26 H26 119.4
C21 C26 H26 119.4
C28 C27 P1 113.0(3)
C28 C27 H27A 109.0
P1 C27 H27A 109.0
C28 C27 H27B 109.0
P1 C27 H27B 109.0
H27A C27 H27B 107.8
C27 C28 P2 113.5(4)
C27 C28 H28A 108.9
P2 C28 H28A 108.9
C27 C28 H28B 108.9
P2 C28 H28B 108.9
H28A C28 H28B 107.7
C34 C29 C30 118.3(5)
C34 C29 P2 121.1(4)
C30 C29 P2 120.6(4)
C31 C30 C29 120.7(6)
C31 C30 H30 119.7
C29 C30 H30 119.7
C32 C31 C30 120.2(6)
C32 C31 H31 119.9
C30 C31 H31 119.9
C31 C32 C33 120.0(5)
C31 C32 H32 120.0
C33 C32 H32 120.0
C32 C33 C34 120.0(6)
C32 C33 H33 120.0
C34 C33 H33 120.0
C29 C34 C33 120.8(6)
C29 C34 H34 119.6
C33 C34 H34 119.6
C40 C35 C36 119.8(6)
C40 C35 P2 120.3(5)
C36 C35 P2 119.8(5)
C37 C36 C35 120.8(8)
C37 C36 H36 119.6
C35 C36 H36 119.6
C36 C37 C38 119.3(8)
C36 C37 H37 120.3
C38 C37 H37 120.3
C39 C38 C37 121.3(7)
C39 C38 H38 119.4
C37 C38 H38 119.4
C38 C39 C40 119.4(8)
C38 C39 H39 120.3
C40 C39 H39 120.3
C35 C40 C39 119.5(7)
C35 C40 H40 120.3
C39 C40 H40 120.3

loop_
_geom_bond_atom_site_label_1
_geom_bond_atom_site_label_2
_geom_bond_distance
Fe1 C3 1.781(6)
Fe1 C2 1.788(6)
Fe1 C1 1.806(6)
Fe1 S2 2.261(2)
Fe1 S1 2.269(2)
Fe1 Fe2 2.545(2)
Fe2 C4 1.749(5)
Fe2 P1 2.195(2)
Fe2 P2 2.200(2)
Fe2 S1 2.260(2)
Fe2 S2 2.265(2)
O1 C1 1.150(7)
O2 C2 1.140(6)
O3 C3 1.141(7)
O4 C4 1.157(6)
O5 C8 1.432(7)
O5 C6 1.434(6)
P1 C21 1.819(6)
P1 C15 1.834(5)
P1 C27 1.863(6)
P2 C35 1.811(6)
P2 C29 1.844(5)
P2 C28 1.869(6)
S1 C5 1.823(5)
S2 C7 1.840(5)
C5 C6 1.504(8)
C5 H5A 0.9900
C5 H5B 0.9900
C6 C7 1.513(7)
C6 H6 1.0000
C7 H7A 0.9900
C7 H7B 0.9900
C8 C9 1.509(7)
C8 H8A 0.9900
C8 H8B 0.9900
C9 C10 1.371(9)
C9 C14 1.397(9)
C10 C11 1.374(8)
C10 H10 0.9500
C11 C12 1.362(12)
C11 H11 0.9500
C12 C13 1.363(12)
C12 H12 0.9500
C13 C14 1.396(10)
C13 H13 0.9500
C14 H14 0.9500
C15 C20 1.391(7)
C15 C16 1.395(7)
C16 C17 1.389(7)
C16 H16 0.9500
C17 C18 1.376(8)
C17 H17 0.9500
C18 C19 1.385(7)
C18 H18 0.9500
C19 C20 1.383(7)
C19 H19 0.9500
C20 H20 0.9500
C21 C26 1.390(7)
C21 C22 1.402(7)
C22 C23 1.382(8)
C22 H22 0.9500
C23 C24 1.373(8)
C23 H23 0.9500
C24 C25 1.396(8)
C24 H24 0.9500
C25 C26 1.379(8)
C25 H25 0.9500
C26 H26 0.9500
C27 C28 1.516(7)
C27 H27A 0.9900
C27 H27B 0.9900
C28 H28A 0.9900
C28 H28B 0.9900
C29 C34 1.384(8)
C29 C30 1.400(8)
C30 C31 1.381(8)
C30 H30 0.9500
C31 C32 1.376(9)
C31 H31 0.9500
C32 C33 1.379(9)
C32 H32 0.9500
C33 C34 1.389(7)
C33 H33 0.9500
C34 H34 0.9500
C35 C40 1.391(9)
C35 C36 1.395(9)
C36 C37 1.364(10)
C36 H36 0.9500
C37 C38 1.388(13)
C37 H37 0.9500
C38 C39 1.377(13)
C38 H38 0.9500
C39 C40 1.399(10)
C39 H39 0.9500
C40 H40 0.9500

loop_
_geom_torsion_atom_site_label_1
_geom_torsion_atom_site_label_2
_geom_torsion_atom_site_label_3
_geom_torsion_atom_site_label_4
_geom_torsion
C3 Fe1 Fe2 C4 -95.3(3)
C2 Fe1 Fe2 C4 0.4(3)
C1 Fe1 Fe2 C4 129.9(4)
S2 Fe1 Fe2 C4 -170.46(19)
S1 Fe1 Fe2 C4 80.8(2)
C3 Fe1 Fe2 P1 143.4(2)
C2 Fe1 Fe2 P1 -120.9(2)
C1 Fe1 Fe2 P1 8.6(4)
S2 Fe1 Fe2 P1 68.26(14)
S1 Fe1 Fe2 P1 -40.44(14)
C3 Fe1 Fe2 P2 -3.66(18)
C2 Fe1 Fe2 P2 92.0(2)
C1 Fe1 Fe2 P2 -138.5(4)
S2 Fe1 Fe2 P2 -78.81(9)
S1 Fe1 Fe2 P2 172.49(6)
C3 Fe1 Fe2 S1 -176.15(18)
C2 Fe1 Fe2 S1 -80.4(2)
C1 Fe1 Fe2 S1 49.0(4)
S2 Fe1 Fe2 S1 108.70(9)
C3 Fe1 Fe2 S2 75.15(19)
C2 Fe1 Fe2 S2 170.8(2)
C1 Fe1 Fe2 S2 -59.7(4)
S1 Fe1 Fe2 S2 -108.70(9)
C4 Fe2 P1 C21 -61.1(3)
P2 Fe2 P1 C21 -148.37(18)
S1 Fe2 P1 C21 27.64(18)
S2 Fe2 P1 C21 118.79(19)
Fe1 Fe2 P1 C21 61.7(2)
C4 Fe2 P1 C15 173.0(3)
P2 Fe2 P1 C15 85.7(2)
S1 Fe2 P1 C15 -98.3(2)
S2 Fe2 P1 C15 -7.1(2)
Fe1 Fe2 P1 C15 -64.2(3)
C4 Fe2 P1 C27 55.5(3)
P2 Fe2 P1 C27 -31.7(2)
S1 Fe2 P1 C27 144.27(19)
S2 Fe2 P1 C27 -124.6(2)
Fe1 Fe2 P1 C27 178.3(2)
C4 Fe2 P2 C35 -177.5(3)
P1 Fe2 P2 C35 -85.7(2)
S1 Fe2 P2 C35 112.1(3)
S2 Fe2 P2 C35 28.0(2)
Fe1 Fe2 P2 C35 82.3(2)
C4 Fe2 P2 C29 55.6(2)
P1 Fe2 P2 C29 147.27(19)
S1 Fe2 P2 C29 -14.9(3)
S2 Fe2 P2 C29 -99.00(19)
Fe1 Fe2 P2 C29 -44.64(19)
C4 Fe2 P2 C28 -58.7(3)
P1 Fe2 P2 C28 33.0(2)
S1 Fe2 P2 C28 -129.2(3)
S2 Fe2 P2 C28 146.8(2)
Fe1 Fe2 P2 C28 -158.9(2)
C4 Fe2 S1 C5 153.6(2)
P1 Fe2 S1 C5 62.54(19)
P2 Fe2 S1 C5 -136.0(3)
S2 Fe2 S1 C5 -50.82(19)
Fe1 Fe2 S1 C5 -102.6(2)
C4 Fe2 S1 Fe1 -103.72(16)
P1 Fe2 S1 Fe1 165.18(5)
P2 Fe2 S1 Fe1 -33.3(2)
S2 Fe2 S1 Fe1 51.83(4)
C3 Fe1 S1 C5 121.3(5)
C2 Fe1 S1 C5 -146.5(3)
C1 Fe1 S1 C5 -44.8(3)
S2 Fe1 S1 C5 59.1(2)
Fe2 Fe1 S1 C5 111.0(2)
C3 Fe1 S1 Fe2 10.3(5)
C2 Fe1 S1 Fe2 102.5(2)
C1 Fe1 S1 Fe2 -155.9(2)
S2 Fe1 S1 Fe2 -51.98(6)
C3 Fe1 S2 C7 139.9(2)
C2 Fe1 S2 C7 -131.2(4)
C1 Fe1 S2 C7 40.9(2)
S1 Fe1 S2 C7 -59.03(17)
Fe2 Fe1 S2 C7 -110.81(18)
C3 Fe1 S2 Fe2 -109.24(18)
C2 Fe1 S2 Fe2 -20.3(4)
C1 Fe1 S2 Fe2 151.70(18)
S1 Fe1 S2 Fe2 51.78(5)
C4 Fe2 S2 C7 122.7(5)
P1 Fe2 S2 C7 -57.0(2)
P2 Fe2 S2 C7 -144.3(2)
S1 Fe2 S2 C7 48.3(2)
Fe1 Fe2 S2 C7 100.4(2)
C4 Fe2 S2 Fe1 22.3(5)
P1 Fe2 S2 Fe1 -157.37(6)
P2 Fe2 S2 Fe1 115.33(7)
S1 Fe2 S2 Fe1 -52.06(6)
C3 Fe1 C1 O1 110(29)
C2 Fe1 C1 O1 15(29)
S2 Fe1 C1 O1 -162(100)
S1 Fe1 C1 O1 -75(29)
Fe2 Fe1 C1 O1 -114(28)
C3 Fe1 C2 O2 69(55)
C1 Fe1 C2 O2 170(100)
S2 Fe1 C2 O2 -18(55)
S1 Fe1 C2 O2 -90(55)
Fe2 Fe1 C2 O2 -35(55)
C2 Fe1 C3 O3 137(100)
C1 Fe1 C3 O3 34(100)
S2 Fe1 C3 O3 -70(100)
S1 Fe1 C3 O3 -132(100)
Fe2 Fe1 C3 O3 -123(100)
P1 Fe2 C4 O4 -124(28)
P2 Fe2 C4 O4 -38(28)
S1 Fe2 C4 O4 130(28)
S2 Fe2 C4 O4 56(28)
Fe1 Fe2 C4 O4 75(28)
Fe2 S1 C5 C6 7.2(4)
Fe1 S1 C5 C6 -67.9(4)
C8 O5 C6 C5 146.8(4)
C8 O5 C6 C7 -90.9(5)
S1 C5 C6 O5 179.9(3)
S1 C5 C6 C7 62.1(5)
O5 C6 C7 S2 178.1(4)
C5 C6 C7 S2 -64.4(6)
Fe1 S2 C7 C6 70.9(4)
Fe2 S2 C7 C6 -3.2(5)
C6 O5 C8 C9 -95.6(6)
O5 C8 C9 C10 -40.4(7)
O5 C8 C9 C14 140.5(5)
C14 C9 C10 C11 0.7(8)
C8 C9 C10 C11 -178.5(5)
C9 C10 C11 C12 -1.2(9)
C10 C11 C12 C13 1.3(9)
C11 C12 C13 C14 -0.9(10)
C12 C13 C14 C9 0.4(9)
C10 C9 C14 C13 -0.3(8)
C8 C9 C14 C13 178.8(5)
C21 P1 C15 C20 47.9(5)
C27 P1 C15 C20 -60.1(5)
Fe2 P1 C15 C20 179.7(4)
C21 P1 C15 C16 -137.9(5)
C27 P1 C15 C16 114.1(5)
Fe2 P1 C15 C16 -6.1(6)
C20 C15 C16 C17 -1.5(9)
P1 C15 C16 C17 -175.8(5)
C15 C16 C17 C18 1.0(10)
C16 C17 C18 C19 -0.3(10)
C17 C18 C19 C20 0.1(10)
C18 C19 C20 C15 -0.7(10)
C16 C15 C20 C19 1.4(9)
P1 C15 C20 C19 175.7(5)
C15 P1 C21 C26 34.9(5)
C27 P1 C21 C26 140.3(5)
Fe2 P1 C21 C26 -101.6(4)
C15 P1 C21 C22 -149.3(4)
C27 P1 C21 C22 -43.8(5)
Fe2 P1 C21 C22 74.2(5)
C26 C21 C22 C23 -0.7(8)
P1 C21 C22 C23 -176.7(4)
C21 C22 C23 C24 0.6(9)
C22 C23 C24 C25 -0.2(9)
C23 C24 C25 C26 -0.1(10)
C24 C25 C26 C21 0.0(9)
C22 C21 C26 C25 0.4(8)
P1 C21 C26 C25 176.3(5)
C21 P1 C27 C28 146.1(4)
C15 P1 C27 C28 -108.4(5)
Fe2 P1 C27 C28 22.7(5)
P1 C27 C28 P2 3.4(6)
C35 P2 C28 C27 99.3(5)
C29 P2 C28 C27 -156.0(5)
Fe2 P2 C28 C27 -27.9(5)
C35 P2 C29 C34 -138.4(4)
C28 P2 C29 C34 113.1(4)
Fe2 P2 C29 C34 -3.8(5)
C35 P2 C29 C30 42.6(5)
C28 P2 C29 C30 -65.8(5)
Fe2 P2 C29 C30 177.2(3)
C34 C29 C30 C31 0.2(7)
P2 C29 C30 C31 179.2(4)
C29 C30 C31 C32 0.8(8)
C30 C31 C32 C33 -1.4(8)
C31 C32 C33 C34 1.0(8)
C30 C29 C34 C33 -0.6(7)
P2 C29 C34 C33 -179.6(4)
C32 C33 C34 C29 0.0(8)
C29 P2 C35 C40 46.5(6)
C28 P2 C35 C40 151.1(5)
Fe2 P2 C35 C40 -89.8(5)
C29 P2 C35 C36 -137.5(5)
C28 P2 C35 C36 -32.9(6)
Fe2 P2 C35 C36 86.1(5)
C40 C35 C36 C37 0.8(10)
P2 C35 C36 C37 -175.2(6)
C35 C36 C37 C38 -0.7(12)
C36 C37 C38 C39 -0.1(13)
C37 C38 C39 C40 0.9(12)
C36 C35 C40 C39 0.0(10)
P2 C35 C40 C39 175.9(5)
C38 C39 C40 C35 -0.8(11)
